data_7034312
loop_
_publ_author_name
'Mulas, Andrea'
'Willener, Yasmine'
'Carr-Smith, James'
'Joly, Kevin M.'
'Male, Louise'
'Moody, Christopher J.'
'Horswell, Sarah L.'
'Nguyen, Huy V.'
'Tucker, James H. R.'

_publ_section_title
;
 The effect of central and planar chirality on the electrochemical and
 chiral sensing properties of ferrocenyl urea H-bonding receptors.
;
_journal_issue 16
_journal_name_full 'Dalton transactions (Cambridge, England : 2003)'
_journal_page_first 7268
_journal_page_last 7275
_journal_paper_doi 10.1039/c5dt00554j
_journal_volume 44
_journal_year 2015
_chemical_absolute_configuration ad
_chemical_formula_moiety 'C37 H36 Fe2 N2 O, H2 O'
_chemical_formula_sum 'C37 H38 Fe2 N2 O2'
_chemical_formula_weight 654.39
_chemical_name_systematic
;
(R,R)-(-)-N,N'-[1-(1-Ferrocenyl-2-phenyl)-ethyl]-urea
;
_space_group_IT_number 19
_symmetry_cell_setting orthorhombic
_symmetry_space_group_name_Hall 'P 2ac 2ab'
_symmetry_space_group_name_H-M 'P 21 21 21'
_atom_sites_solution_hydrogens geom
_atom_sites_solution_primary direct
_atom_sites_solution_secondary difmap
_audit_creation_method SHELXL-97
_audit_update_record
;
2013-07-16 deposited with the CCDC.
2015-03-05 downloaded from the CCDC.
;
_cell_angle_alpha 90.00
_cell_angle_beta 90.00
_cell_angle_gamma 90.00
_cell_formula_units_Z 4
_cell_length_a 6.2750(2)
_cell_length_b 19.7316(7)
_cell_length_c 24.4396(8)
_cell_measurement_reflns_used 28152
_cell_measurement_temperature 120(2)
_cell_measurement_theta_max 27.48
_cell_measurement_theta_min 2.91
_cell_volume 3026.01(18)
_computing_cell_refinement 'DENZO (Otwinowski & Minor, 1997) & COLLECT (Hooft, R.W.W., 1998)'
_computing_data_collection 'COLLECT (Hooft, R.W.W., 1998)'
_computing_data_reduction 'DENZO (Otwinowski & Minor, 1997) & COLLECT (Hooft, R.W.W., 1998)'
_computing_molecular_graphics 'Ortep-3 for Windows (Farrugia, 1997)'
_computing_publication_material 'WinGX (Farrugia, 1999)'
_computing_structure_refinement 'SHELXL-97 (Sheldrick, 2008)'
_computing_structure_solution 'SHELXS-97 (Sheldrick, 2008)'
_diffrn_ambient_temperature 120(2)
_diffrn_detector_area_resol_mean 9.091
_diffrn_measured_fraction_theta_full 0.998
_diffrn_measured_fraction_theta_max 0.998
_diffrn_measurement_device_type 'Bruker-Nonius Roper CCD camera on \k-goniostat'
_diffrn_measurement_method '\f & \w scans'
_diffrn_radiation_monochromator graphite
_diffrn_radiation_source 'Bruker-Nonius FR591 rotating anode'
_diffrn_radiation_type MoK\a
_diffrn_radiation_wavelength 0.71073
_diffrn_reflns_av_R_equivalents 0.0912
_diffrn_reflns_av_sigmaI/netI 0.0950
_diffrn_reflns_limit_h_max 7
_diffrn_reflns_limit_h_min -7
_diffrn_reflns_limit_k_max 23
_diffrn_reflns_limit_k_min -19
_diffrn_reflns_limit_l_max 29
_diffrn_reflns_limit_l_min -29
_diffrn_reflns_number 26247
_diffrn_reflns_theta_full 25.02
_diffrn_reflns_theta_max 25.02
_diffrn_reflns_theta_min 3.21
_exptl_absorpt_coefficient_mu 0.996
_exptl_absorpt_correction_T_max 0.9804
_exptl_absorpt_correction_T_min 0.7960
_exptl_absorpt_correction_type multi-scan
_exptl_absorpt_process_details 'SADABS 2007/2 (Sheldrick, G.M., 2007)'
_exptl_crystal_colour Orange
_exptl_crystal_density_diffrn 1.436
_exptl_crystal_density_method 'not measured'
_exptl_crystal_description Needle
_exptl_crystal_F_000 1368
_exptl_crystal_size_max 0.24
_exptl_crystal_size_mid 0.04
_exptl_crystal_size_min 0.02
_refine_diff_density_max 0.372
_refine_diff_density_min -0.305
_refine_diff_density_rms 0.072
_refine_ls_abs_structure_details 'Flack H D (1983), Acta Cryst. A39, 876-881'
_refine_ls_abs_structure_Flack 0.050(19)
_refine_ls_extinction_method none
_refine_ls_goodness_of_fit_ref 1.043
_refine_ls_hydrogen_treatment mixed
_refine_ls_matrix_type full
_refine_ls_number_parameters 394
_refine_ls_number_reflns 5342
_refine_ls_number_restraints 83
_refine_ls_restrained_S_all 1.057
_refine_ls_R_factor_all 0.0752
_refine_ls_R_factor_gt 0.0499
_refine_ls_shift/su_max 0.000
_refine_ls_shift/su_mean 0.000
_refine_ls_structure_factor_coef Fsqd
_refine_ls_weighting_details 'calc w=1/[\s^2^(Fo^2^)+(0.0167P)^2^+1.0490P] where P=(Fo^2^+2Fc^2^)/3'
_refine_ls_weighting_scheme calc
_refine_ls_wR_factor_gt 0.0736
_refine_ls_wR_factor_ref 0.0792
_reflns_number_gt 4283
_reflns_number_total 5342
_reflns_threshold_expression >2\s(I)
_cod_data_source_file c5dt00554j2.cif
_cod_data_source_block 6
_cod_depositor_comments
;
The following automatic conversions were performed:

'_symmetry_cell_setting' value 'Orthorhombic' changed to
'orthorhombic' according to
/usr/data/users/saulius/crontab/automatic-downloads/rss-feeds/RSC/lib/dictionaries/cif_core.dic
dictionary named 'cif_core.dic' version 2.4.2 from 2011-04-26.

'_exptl_absorpt_correction_type' value 'Multi-scan' changed to
'multi-scan' according to
/usr/data/users/saulius/crontab/automatic-downloads/rss-feeds/RSC/lib/dictionaries/cif_core.dic
dictionary named 'cif_core.dic' version 2.4.2 from 2011-04-26.

Automatic conversion script
Id: cif_fix_values 3105 2015-03-04 15:46:00Z robertas 

 Adding full bibliography for 7034309--7034313.cif.
;
_cod_original_sg_symbol_H-M 'P 2(1) 2(1) 2(1)'
_cod_database_code 7034312

loop_
_symmetry_equiv_pos_as_xyz
'x, y, z'
'-x+1/2, -y, z+1/2'
'-x, y+1/2, -z+1/2'
'x+1/2, -y+1/2, -z'

loop_
_atom_site_label
_atom_site_type_symbol
_atom_site_fract_x
_atom_site_fract_y
_atom_site_fract_z
_atom_site_U_iso_or_equiv
_atom_site_adp_type
_atom_site_occupancy
_atom_site_symmetry_multiplicity
_atom_site_calc_flag
_atom_site_refinement_flags
C1 C 0.1508(6) 0.1842(2) 0.12453(16) 0.0164(10) Uani 1 1 d .
C2 C 0.1063(7) 0.1904(2) 0.06766(16) 0.0186(10) Uani 1 1 d .
H2 H -0.0291 0.1839 0.0511 0.022 Uiso 1 1 calc R
C3 C 0.2957(7) 0.2076(2) 0.03982(16) 0.0245(11) Uani 1 1 d .
H3 H 0.3102 0.2148 0.0016 0.029 Uiso 1 1 calc R
C4 C 0.4603(7) 0.2121(2) 0.07929(16) 0.0270(11) Uani 1 1 d .
H4 H 0.6050 0.2229 0.0719 0.032 Uiso 1 1 calc R
C5 C 0.3734(6) 0.1979(2) 0.13170(17) 0.0198(10) Uani 1 1 d .
H5 H 0.4489 0.1976 0.1654 0.024 Uiso 1 1 calc R
C6 C 0.1074(10) 0.3494(2) 0.1503(2) 0.0522(14) Uani 1 1 d U
H6 H 0.0529 0.3401 0.1858 0.063 Uiso 1 1 calc R
C7 C -0.0110(7) 0.3504(2) 0.1012(2) 0.0427(12) Uani 1 1 d U
H7 H -0.1592 0.3417 0.0974 0.051 Uiso 1 1 calc R
C8 C 0.1317(8) 0.3666(2) 0.05899(19) 0.0315(11) Uani 1 1 d U
H8 H 0.0962 0.3708 0.0214 0.038 Uiso 1 1 calc R
C9 C 0.3319(8) 0.3756(3) 0.0811(2) 0.0415(12) Uani 1 1 d U
H9 H 0.4568 0.3872 0.0612 0.050 Uiso 1 1 calc R
C10 C 0.3205(9) 0.3646(3) 0.1374(2) 0.0517(14) Uani 1 1 d U
H10 H 0.4358 0.3671 0.1625 0.062 Uiso 1 1 calc R
C11 C -0.0112(6) 0.2130(2) 0.40109(17) 0.0181(9) Uani 1 1 d .
C12 C 0.2085(6) 0.2192(2) 0.41575(15) 0.0212(10) Uani 1 1 d .
H12 H 0.3133 0.2443 0.3964 0.025 Uiso 1 1 calc R
C13 C 0.2427(7) 0.1810(2) 0.46437(16) 0.0248(11) Uani 1 1 d .
H13 H 0.3747 0.1762 0.4830 0.030 Uiso 1 1 calc R
C14 C 0.0477(7) 0.1516(2) 0.48018(16) 0.0225(11) Uani 1 1 d .
H14 H 0.0254 0.1238 0.5114 0.027 Uiso 1 1 calc R
C15 C -0.1107(7) 0.1709(2) 0.44123(16) 0.0225(11) Uani 1 1 d .
H15 H -0.2566 0.1581 0.4419 0.027 Uiso 1 1 calc R
C16 C 0.0538(7) 0.0699(2) 0.33269(18) 0.0309(11) Uani 1 1 d U
H16 H -0.0527 0.0837 0.3074 0.037 Uiso 1 1 calc R
C17 C 0.2686(8) 0.0891(2) 0.33161(18) 0.0359(11) Uani 1 1 d U
H17 H 0.3334 0.1180 0.3053 0.043 Uiso 1 1 calc R
C18 C 0.3729(8) 0.0579(2) 0.37674(19) 0.0370(11) Uani 1 1 d U
H18 H 0.5194 0.0623 0.3860 0.044 Uiso 1 1 calc R
C19 C 0.2205(7) 0.0194(2) 0.4052(2) 0.0323(10) Uani 1 1 d U
H19 H 0.2459 -0.0066 0.4373 0.039 Uiso 1 1 calc R
C20 C 0.0232(7) 0.0262(2) 0.37805(17) 0.0280(10) Uani 1 1 d U
H20 H -0.1070 0.0052 0.3883 0.034 Uiso 1 1 calc R
C21 C -0.0051(6) 0.1638(2) 0.16786(15) 0.0184(10) Uani 1 1 d .
H21 H -0.1502 0.1793 0.1565 0.022 Uiso 1 1 calc R
C22 C -0.0923(7) 0.2057(2) 0.26109(15) 0.0184(10) Uani 1 1 d .
C23 C -0.1245(6) 0.2498(2) 0.35572(14) 0.0209(10) Uani 1 1 d .
H23 H -0.2719 0.2311 0.3522 0.025 Uiso 1 1 calc R
C24 C -0.0101(7) 0.0859(2) 0.17488(16) 0.0216(11) Uani 1 1 d .
H24A H 0.1306 0.0704 0.1883 0.026 Uiso 1 1 calc R
H24B H -0.1176 0.0741 0.2029 0.026 Uiso 1 1 calc R
C25 C -0.0625(7) 0.0491(2) 0.12235(16) 0.0174(10) Uani 1 1 d .
C26 C -0.2668(6) 0.05194(19) 0.09989(18) 0.0225(9) Uani 1 1 d .
H26 H -0.3755 0.0766 0.1182 0.027 Uiso 1 1 calc R
C27 C -0.3123(7) 0.0192(2) 0.05122(17) 0.0256(11) Uani 1 1 d .
H27 H -0.4520 0.0219 0.0364 0.031 Uiso 1 1 calc R
C28 C -0.1582(7) -0.0170(2) 0.02408(16) 0.0277(11) Uani 1 1 d .
H28 H -0.1905 -0.0392 -0.0094 0.033 Uiso 1 1 calc R
C29 C 0.0444(7) -0.0208(2) 0.04604(17) 0.0294(12) Uani 1 1 d .
H29 H 0.1515 -0.0463 0.0279 0.035 Uiso 1 1 calc R
C30 C 0.0922(6) 0.0126(2) 0.09461(19) 0.0228(10) Uani 1 1 d .
H30 H 0.2327 0.0103 0.1090 0.027 Uiso 1 1 calc R
C31 C -0.1395(7) 0.3256(2) 0.37243(16) 0.0213(10) Uani 1 1 d .
H31A H -0.2042 0.3283 0.4093 0.026 Uiso 1 1 calc R
H31B H 0.0068 0.3441 0.3751 0.026 Uiso 1 1 calc R
C32 C -0.2661(7) 0.3701(2) 0.33429(15) 0.0196(10) Uani 1 1 d .
C33 C -0.1815(6) 0.3933(2) 0.28528(16) 0.0223(10) Uani 1 1 d .
H33 H -0.0404 0.3808 0.2754 0.027 Uiso 1 1 calc R
C34 C -0.2985(8) 0.4344(2) 0.25033(18) 0.0313(12) Uani 1 1 d .
H34 H -0.2368 0.4502 0.2172 0.038 Uiso 1 1 calc R
C35 C -0.5050(7) 0.4525(2) 0.26386(19) 0.0341(13) Uani 1 1 d .
H35 H -0.5860 0.4799 0.2396 0.041 Uiso 1 1 calc R
C36 C -0.5928(7) 0.4308(2) 0.3120(2) 0.0324(13) Uani 1 1 d .
H36 H -0.7340 0.4438 0.3214 0.039 Uiso 1 1 calc R
C37 C -0.4746(6) 0.3898(2) 0.34717(17) 0.0248(11) Uani 1 1 d .
H37 H -0.5367 0.3748 0.3805 0.030 Uiso 1 1 calc R
N1 N 0.0498(5) 0.19691(17) 0.21963(12) 0.0196(9) Uani 1 1 d .
H1 H 0.1808 0.2118 0.2241 0.023 Uiso 1 1 calc R
N2 N -0.0163(5) 0.24324(17) 0.30338(12) 0.0178(8) Uani 1 1 d .
H2A H 0.1052 0.2648 0.2988 0.021 Uiso 1 1 calc R
O1 O -0.2753(4) 0.18138(14) 0.25908(10) 0.0219(7) Uani 1 1 d .
Fe1 Fe 0.22509(8) 0.27965(3) 0.09727(2) 0.02096(16) Uani 1 1 d .
Fe2 Fe 0.13083(8) 0.11948(3) 0.40363(2) 0.02096(15) Uani 1 1 d .
O101 O 0.4072(4) 0.26907(17) 0.26552(13) 0.0309(8) Uani 1 1 d D
H01A H 0.516(5) 0.2425(17) 0.2661(18) 0.046 Uiso 1 1 d D
H01B H 0.440(7) 0.3111(10) 0.2677(19) 0.046 Uiso 1 1 d D

loop_
_atom_site_aniso_label
_atom_site_aniso_U_11
_atom_site_aniso_U_22
_atom_site_aniso_U_33
_atom_site_aniso_U_23
_atom_site_aniso_U_13
_atom_site_aniso_U_12
C1 0.024(2) 0.011(3) 0.015(2) -0.0018(19) 0.0069(18) 0.003(2)
C2 0.026(2) 0.014(3) 0.015(2) -0.0042(19) -0.0008(19) 0.004(2)
C3 0.035(3) 0.024(3) 0.015(2) 0.006(2) 0.0072(19) 0.007(2)
C4 0.025(2) 0.023(3) 0.033(3) 0.009(2) 0.0084(19) 0.001(2)
C5 0.023(2) 0.018(3) 0.019(2) -0.001(2) 0.0035(19) 0.006(2)
C6 0.108(4) 0.017(3) 0.032(2) -0.002(2) 0.027(3) 0.022(3)
C7 0.039(2) 0.017(3) 0.072(3) -0.001(3) 0.009(2) 0.005(2)
C8 0.046(3) 0.017(3) 0.032(2) 0.005(2) -0.015(2) 0.002(2)
C9 0.045(3) 0.023(3) 0.056(3) 0.000(2) -0.005(2) -0.007(2)
C10 0.081(3) 0.021(3) 0.053(3) -0.018(2) -0.038(3) 0.007(3)
C11 0.027(2) 0.014(2) 0.013(2) -0.003(2) 0.007(2) 0.0000(18)
C12 0.026(2) 0.018(3) 0.019(3) 0.001(2) 0.0023(17) 0.001(2)
C13 0.031(3) 0.026(3) 0.017(2) -0.003(2) -0.004(2) 0.004(2)
C14 0.031(3) 0.021(3) 0.015(2) 0.002(2) 0.005(2) 0.002(2)
C15 0.023(2) 0.024(3) 0.021(2) -0.008(2) 0.002(2) 0.002(2)
C16 0.046(2) 0.020(3) 0.026(2) -0.0044(19) -0.006(2) 0.007(2)
C17 0.055(3) 0.027(3) 0.026(2) -0.0096(19) 0.023(2) 0.002(2)
C18 0.031(2) 0.030(3) 0.050(3) -0.020(2) 0.003(2) 0.009(2)
C19 0.046(2) 0.020(3) 0.030(2) -0.002(2) -0.006(2) 0.011(2)
C20 0.037(2) 0.020(3) 0.027(2) -0.0033(19) -0.0003(19) 0.002(2)
C21 0.019(2) 0.022(3) 0.014(2) -0.0063(19) 0.0000(18) -0.004(2)
C22 0.027(3) 0.014(3) 0.014(2) 0.0017(19) -0.0004(18) 0.002(2)
C23 0.022(2) 0.029(3) 0.012(2) -0.0027(19) 0.0008(18) 0.003(2)
C24 0.026(3) 0.024(3) 0.015(2) -0.001(2) 0.0023(18) -0.004(2)
C25 0.028(2) 0.011(3) 0.014(2) 0.0068(19) -0.0028(18) -0.0025(19)
C26 0.030(2) 0.015(2) 0.023(2) 0.001(2) -0.001(2) 0.0054(19)
C27 0.030(3) 0.023(3) 0.024(3) 0.006(2) -0.007(2) -0.007(2)
C28 0.046(3) 0.024(3) 0.014(2) -0.005(2) -0.001(2) -0.010(2)
C29 0.043(3) 0.020(3) 0.025(3) -0.004(2) 0.013(2) 0.004(2)
C30 0.024(2) 0.016(3) 0.029(2) 0.006(2) -0.001(2) -0.0001(18)
C31 0.026(2) 0.022(3) 0.016(2) -0.005(2) 0.0030(19) 0.003(2)
C32 0.029(2) 0.014(3) 0.016(2) -0.0066(19) -0.0005(18) -0.002(2)
C33 0.024(2) 0.019(3) 0.024(2) -0.003(2) -0.0021(18) -0.0027(19)
C34 0.056(3) 0.016(3) 0.022(3) 0.001(2) -0.004(2) -0.004(2)
C35 0.040(3) 0.023(3) 0.039(3) -0.006(2) -0.022(2) 0.011(2)
C36 0.032(3) 0.026(3) 0.039(3) -0.019(2) -0.006(2) 0.005(2)
C37 0.027(3) 0.025(3) 0.023(2) -0.009(2) 0.004(2) -0.002(2)
N1 0.0184(18) 0.029(2) 0.0115(19) -0.0065(16) 0.0023(14) 0.0000(16)
N2 0.0221(19) 0.017(2) 0.0140(19) -0.0013(16) 0.0039(14) -0.0001(15)
O1 0.0194(16) 0.028(2) 0.0179(16) -0.0052(13) 0.0031(12) -0.0023(14)
Fe1 0.0261(3) 0.0178(4) 0.0190(3) 0.0017(3) 0.0009(3) 0.0012(3)
Fe2 0.0263(3) 0.0186(4) 0.0180(3) -0.0011(3) -0.0001(3) 0.0022(3)
O101 0.0241(17) 0.027(2) 0.0415(19) -0.0089(18) -0.0045(14) 0.0004(15)

loop_
_atom_type_symbol
_atom_type_description
_atom_type_scat_dispersion_real
_atom_type_scat_dispersion_imag
_atom_type_scat_source
C C 0.0033 0.0016 'International Tables Vol C Tables 4.2.6.8 and 6.1.1.4'
H H 0.0000 0.0000 'International Tables Vol C Tables 4.2.6.8 and 6.1.1.4'
N N 0.0061 0.0033 'International Tables Vol C Tables 4.2.6.8 and 6.1.1.4'
O O 0.0106 0.0060 'International Tables Vol C Tables 4.2.6.8 and 6.1.1.4'
Fe Fe 0.3463 0.8444 'International Tables Vol C Tables 4.2.6.8 and 6.1.1.4'

loop_
_geom_angle_atom_site_label_1
_geom_angle_atom_site_label_2
_geom_angle_atom_site_label_3
_geom_angle
C2 C1 C5 107.1(4)
C2 C1 C21 125.9(4)
C5 C1 C21 126.9(4)
C2 C1 Fe1 69.4(3)
C5 C1 Fe1 69.2(2)
C21 C1 Fe1 128.7(3)
C3 C2 C1 109.1(4)
C3 C2 Fe1 69.9(3)
C1 C2 Fe1 69.9(3)
C3 C2 H2 125.5
C1 C2 H2 125.5
Fe1 C2 H2 126.3
C2 C3 C4 107.5(3)
C2 C3 Fe1 69.8(2)
C4 C3 Fe1 69.3(2)
C2 C3 H3 126.2
C4 C3 H3 126.2
Fe1 C3 H3 126.3
C3 C4 C5 108.8(4)
C3 C4 Fe1 70.1(2)
C5 C4 Fe1 69.9(2)
C3 C4 H4 125.6
C5 C4 H4 125.6
Fe1 C4 H4 126.0
C4 C5 C1 107.5(4)
C4 C5 Fe1 69.4(2)
C1 C5 Fe1 69.8(2)
C4 C5 H5 126.2
C1 C5 H5 126.2
Fe1 C5 H5 126.1
C10 C6 C7 107.8(5)
C10 C6 Fe1 69.8(3)
C7 C6 Fe1 70.0(3)
C10 C6 H6 126.1
C7 C6 H6 126.1
Fe1 C6 H6 125.7
C8 C7 C6 107.0(4)
C8 C7 Fe1 70.0(3)
C6 C7 Fe1 69.4(3)
C8 C7 H7 126.5
C6 C7 H7 126.5
Fe1 C7 H7 125.7
C9 C8 C7 108.9(4)
C9 C8 Fe1 70.5(3)
C7 C8 Fe1 69.8(3)
C9 C8 H8 125.6
C7 C8 H8 125.6
Fe1 C8 H8 125.7
C8 C9 C10 108.6(5)
C8 C9 Fe1 70.1(3)
C10 C9 Fe1 69.5(3)
C8 C9 H9 125.7
C10 C9 H9 125.7
Fe1 C9 H9 126.3
C9 C10 C6 107.7(5)
C9 C10 Fe1 70.5(3)
C6 C10 Fe1 69.7(3)
C9 C10 H10 126.2
C6 C10 H10 126.2
Fe1 C10 H10 125.3
C15 C11 C12 107.4(4)
C15 C11 C23 125.5(4)
C12 C11 C23 126.8(4)
C15 C11 Fe2 69.3(2)
C12 C11 Fe2 69.5(2)
C23 C11 Fe2 131.5(3)
C13 C12 C11 108.0(4)
C13 C12 Fe2 69.4(2)
C11 C12 Fe2 69.6(2)
C13 C12 H12 126.0
C11 C12 H12 126.0
Fe2 C12 H12 126.5
C14 C13 C12 108.4(4)
C14 C13 Fe2 69.9(2)
C12 C13 Fe2 69.9(2)
C14 C13 H13 125.8
C12 C13 H13 125.8
Fe2 C13 H13 126.1
C13 C14 C15 108.2(4)
C13 C14 Fe2 69.8(2)
C15 C14 Fe2 69.5(2)
C13 C14 H14 125.9
C15 C14 H14 125.9
Fe2 C14 H14 126.3
C14 C15 C11 107.9(4)
C14 C15 Fe2 69.6(2)
C11 C15 Fe2 69.8(2)
C14 C15 H15 126.0
C11 C15 H15 126.0
Fe2 C15 H15 126.2
C17 C16 C20 108.1(4)
C17 C16 Fe2 70.1(3)
C20 C16 Fe2 70.1(3)
C17 C16 H16 126.0
C20 C16 H16 126.0
Fe2 C16 H16 125.4
C16 C17 C18 108.1(4)
C16 C17 Fe2 70.0(3)
C18 C17 Fe2 69.8(2)
C16 C17 H17 125.9
C18 C17 H17 125.9
Fe2 C17 H17 125.9
C19 C18 C17 107.7(4)
C19 C18 Fe2 70.0(3)
C17 C18 Fe2 69.6(3)
C19 C18 H18 126.1
C17 C18 H18 126.1
Fe2 C18 H18 125.8
C18 C19 C20 108.2(4)
C18 C19 Fe2 70.0(3)
C20 C19 Fe2 70.1(2)
C18 C19 H19 125.9
C20 C19 H19 125.9
Fe2 C19 H19 125.6
C19 C20 C16 107.9(4)
C19 C20 Fe2 69.8(2)
C16 C20 Fe2 69.5(3)
C19 C20 H20 126.1
C16 C20 H20 126.1
Fe2 C20 H20 126.3
N1 C21 C1 109.7(3)
N1 C21 C24 110.6(3)
C1 C21 C24 111.0(3)
N1 C21 H21 108.5
C1 C21 H21 108.5
C24 C21 H21 108.5
O1 C22 N2 124.3(4)
O1 C22 N1 121.7(4)
N2 C22 N1 114.0(4)
N2 C23 C11 112.6(3)
N2 C23 C31 110.2(3)
C11 C23 C31 107.5(3)
N2 C23 H23 108.8
C11 C23 H23 108.8
C31 C23 H23 108.8
C25 C24 C21 112.9(3)
C25 C24 H24A 109.0
C21 C24 H24A 109.0
C25 C24 H24B 109.0
C21 C24 H24B 109.0
H24A C24 H24B 107.8
C30 C25 C26 118.2(4)
C30 C25 C24 120.9(4)
C26 C25 C24 121.0(4)
C27 C26 C25 120.6(4)
C27 C26 H26 119.7
C25 C26 H26 119.7
C28 C27 C26 120.8(4)
C28 C27 H27 119.6
C26 C27 H27 119.6
C27 C28 C29 119.2(4)
C27 C28 H28 120.4
C29 C28 H28 120.4
C28 C29 C30 120.3(4)
C28 C29 H29 119.8
C30 C29 H29 119.8
C25 C30 C29 120.8(4)
C25 C30 H30 119.6
C29 C30 H30 119.6
C32 C31 C23 115.5(3)
C32 C31 H31A 108.4
C23 C31 H31A 108.4
C32 C31 H31B 108.4
C23 C31 H31B 108.4
H31A C31 H31B 107.5
C33 C32 C37 117.4(4)
C33 C32 C31 121.7(4)
C37 C32 C31 121.0(4)
C34 C33 C32 121.5(4)
C34 C33 H33 119.3
C32 C33 H33 119.3
C35 C34 C33 119.9(4)
C35 C34 H34 120.1
C33 C34 H34 120.1
C36 C35 C34 120.2(4)
C36 C35 H35 119.9
C34 C35 H35 119.9
C35 C36 C37 119.8(4)
C35 C36 H36 120.1
C37 C36 H36 120.1
C36 C37 C32 121.3(4)
C36 C37 H37 119.4
C32 C37 H37 119.4
C22 N1 C21 123.1(3)
C22 N1 H1 118.4
C21 N1 H1 118.4
C22 N2 C23 123.7(3)
C22 N2 H2A 118.2
C23 N2 H2A 118.2
C6 Fe1 C10 40.5(2)
C6 Fe1 C4 147.7(2)
C10 Fe1 C4 115.5(2)
C6 Fe1 C7 40.6(2)
C10 Fe1 C7 68.1(2)
C4 Fe1 C7 170.1(2)
C6 Fe1 C8 67.6(2)
C10 Fe1 C8 67.2(2)
C4 Fe1 C8 131.26(19)
C7 Fe1 C8 40.24(18)
C6 Fe1 C5 115.96(19)
C10 Fe1 C5 108.58(18)
C4 Fe1 C5 40.75(15)
C7 Fe1 C5 148.48(19)
C8 Fe1 C5 169.56(19)
C6 Fe1 C2 132.7(2)
C10 Fe1 C2 171.4(2)
C4 Fe1 C2 67.92(17)
C7 Fe1 C2 109.98(18)
C8 Fe1 C2 117.23(17)
C5 Fe1 C2 68.39(17)
C6 Fe1 C9 67.4(2)
C10 Fe1 C9 39.99(19)
C4 Fe1 C9 109.0(2)
C7 Fe1 C9 67.28(19)
C8 Fe1 C9 39.42(17)
C5 Fe1 C9 131.35(18)
C2 Fe1 C9 147.94(18)
C6 Fe1 C3 171.1(2)
C10 Fe1 C3 147.2(2)
C4 Fe1 C3 40.58(15)
C7 Fe1 C3 131.7(2)
C8 Fe1 C3 109.38(18)
C5 Fe1 C3 68.63(17)
C2 Fe1 C3 40.33(16)
C9 Fe1 C3 116.03(19)
C6 Fe1 C1 109.42(19)
C10 Fe1 C1 131.9(2)
C4 Fe1 C1 68.53(16)
C7 Fe1 C1 116.64(18)
C8 Fe1 C1 148.84(18)
C5 Fe1 C1 40.98(15)
C2 Fe1 C1 40.64(14)
C9 Fe1 C1 170.53(18)
C3 Fe1 C1 68.54(16)
C13 Fe2 C15 68.45(17)
C13 Fe2 C14 40.32(16)
C15 Fe2 C14 40.91(15)
C13 Fe2 C12 40.72(15)
C15 Fe2 C12 68.55(17)
C14 Fe2 C12 68.29(16)
C13 Fe2 C16 168.59(18)
C15 Fe2 C16 116.30(18)
C14 Fe2 C16 149.65(18)
C12 Fe2 C16 129.60(17)
C13 Fe2 C11 68.68(17)
C15 Fe2 C11 40.87(16)
C14 Fe2 C11 68.73(17)
C12 Fe2 C11 40.84(15)
C16 Fe2 C11 107.57(17)
C13 Fe2 C17 130.75(19)
C15 Fe2 C17 147.60(19)
C14 Fe2 C17 169.85(19)
C12 Fe2 C17 107.73(17)
C16 Fe2 C17 39.96(18)
C11 Fe2 C17 114.86(18)
C13 Fe2 C18 109.27(18)
C15 Fe2 C18 170.79(19)
C14 Fe2 C18 131.74(18)
C12 Fe2 C18 116.00(18)
C16 Fe2 C18 67.72(18)
C11 Fe2 C18 147.61(18)
C17 Fe2 C18 40.56(17)
C13 Fe2 C19 117.62(18)
C15 Fe2 C19 132.26(19)
C14 Fe2 C19 110.56(18)
C12 Fe2 C19 148.82(16)
C16 Fe2 C19 67.74(18)
C11 Fe2 C19 170.10(17)
C17 Fe2 C19 67.65(19)
C18 Fe2 C19 40.05(17)
C13 Fe2 C20 149.94(17)
C15 Fe2 C20 109.73(18)
C14 Fe2 C20 118.18(18)
C12 Fe2 C20 168.83(16)
C16 Fe2 C20 40.37(17)
C11 Fe2 C20 130.77(16)
C17 Fe2 C20 67.43(18)
C18 Fe2 C20 67.45(19)
C19 Fe2 C20 40.16(16)
H01A O101 H01B 113(4)

loop_
_geom_bond_atom_site_label_1
_geom_bond_atom_site_label_2
_geom_bond_distance
C1 C2 1.423(5)
C1 C5 1.433(6)
C1 C21 1.497(5)
C1 Fe1 2.052(4)
C2 C3 1.411(6)
C2 Fe1 2.045(4)
C2 H2 0.9500
C3 C4 1.416(5)
C3 Fe1 2.047(4)
C3 H3 0.9500
C4 C5 1.420(5)
C4 Fe1 2.036(4)
C4 H4 0.9500
C5 Fe1 2.043(4)
C5 H5 0.9500
C6 C10 1.406(7)
C6 C7 1.413(7)
C6 Fe1 2.030(5)
C6 H6 0.9500
C7 C8 1.403(6)
C7 Fe1 2.038(4)
C7 H7 0.9500
C8 C9 1.378(6)
C8 Fe1 2.041(4)
C8 H8 0.9500
C9 C10 1.395(7)
C9 Fe1 2.046(5)
C9 H9 0.9500
C10 Fe1 2.033(5)
C10 H10 0.9500
C11 C15 1.429(6)
C11 C12 1.430(5)
C11 C23 1.505(5)
C11 Fe2 2.049(4)
C12 C13 1.423(5)
C12 Fe2 2.048(4)
C12 H12 0.9500
C13 C14 1.408(6)
C13 Fe2 2.042(4)
C13 H13 0.9500
C14 C15 1.428(5)
C14 Fe2 2.043(4)
C14 H14 0.9500
C15 Fe2 2.043(4)
C15 H15 0.9500
C16 C17 1.401(6)
C16 C20 1.417(6)
C16 Fe2 2.049(4)
C16 H16 0.9500
C17 C18 1.422(6)
C17 Fe2 2.051(4)
C17 H17 0.9500
C18 C19 1.406(6)
C18 Fe2 2.053(4)
C18 H18 0.9500
C19 C20 1.411(6)
C19 Fe2 2.053(4)
C19 H19 0.9500
C20 Fe2 2.057(4)
C20 H20 0.9500
C21 N1 1.465(5)
C21 C24 1.546(5)
C21 H21 1.0000
C22 O1 1.246(4)
C22 N2 1.358(5)
C22 N1 1.361(4)
C23 N2 1.454(4)
C23 C31 1.553(5)
C23 H23 1.0000
C24 C25 1.512(5)
C24 H24A 0.9900
C24 H24B 0.9900
C25 C30 1.386(5)
C25 C26 1.395(5)
C26 C27 1.383(5)
C26 H26 0.9500
C27 C28 1.373(6)
C27 H27 0.9500
C28 C29 1.382(6)
C28 H28 0.9500
C29 C30 1.390(6)
C29 H29 0.9500
C30 H30 0.9500
C31 C32 1.506(5)
C31 H31A 0.9900
C31 H31B 0.9900
C32 C33 1.388(5)
C32 C37 1.401(6)
C33 C34 1.388(6)
C33 H33 0.9500
C34 C35 1.384(6)
C34 H34 0.9500
C35 C36 1.367(6)
C35 H35 0.9500
C36 C37 1.396(6)
C36 H36 0.9500
C37 H37 0.9500
N1 H1 0.8800
N2 H2A 0.8800
O101 H01A 0.862(18)
O101 H01B 0.857(19)

loop_
_geom_hbond_atom_site_label_D
_geom_hbond_atom_site_label_H
_geom_hbond_atom_site_label_A
_geom_hbond_distance_DH
_geom_hbond_distance_HA
_geom_hbond_distance_DA
_geom_hbond_angle_DHA
_geom_hbond_site_symmetry_A
N1 H1 O101 0.88 2.08 2.884(4) 151.8 .
N2 H2A O101 0.88 2.06 2.860(4) 149.9 .
O101 H01A O1 0.862(18) 1.787(19) 2.643(4) 172(4) 1_655

loop_
_geom_torsion_atom_site_label_1
_geom_torsion_atom_site_label_2
_geom_torsion_atom_site_label_3
_geom_torsion_atom_site_label_4
_geom_torsion
C5 C1 C2 C3 -0.1(5)
C21 C1 C2 C3 -177.3(4)
Fe1 C1 C2 C3 59.1(3)
C5 C1 C2 Fe1 -59.2(3)
C21 C1 C2 Fe1 123.6(4)
C1 C2 C3 C4 0.1(5)
Fe1 C2 C3 C4 59.2(3)
C1 C2 C3 Fe1 -59.1(3)
C2 C3 C4 C5 -0.1(5)
Fe1 C3 C4 C5 59.4(3)
C2 C3 C4 Fe1 -59.5(3)
C3 C4 C5 C1 0.1(5)
Fe1 C4 C5 C1 59.6(3)
C3 C4 C5 Fe1 -59.5(3)
C2 C1 C5 C4 0.0(5)
C21 C1 C5 C4 177.2(4)
Fe1 C1 C5 C4 -59.3(3)
C2 C1 C5 Fe1 59.3(3)
C21 C1 C5 Fe1 -123.4(4)
C10 C6 C7 C8 -0.4(5)
Fe1 C6 C7 C8 -60.2(3)
C10 C6 C7 Fe1 59.8(4)
C6 C7 C8 C9 -0.1(5)
Fe1 C7 C8 C9 -59.9(4)
C6 C7 C8 Fe1 59.8(3)
C7 C8 C9 C10 0.5(6)
Fe1 C8 C9 C10 -59.0(4)
C7 C8 C9 Fe1 59.4(3)
C8 C9 C10 C6 -0.7(6)
Fe1 C9 C10 C6 -60.0(4)
C8 C9 C10 Fe1 59.3(4)
C7 C6 C10 C9 0.6(6)
Fe1 C6 C10 C9 60.6(4)
C7 C6 C10 Fe1 -59.9(3)
C15 C11 C12 C13 0.2(5)
C23 C11 C12 C13 173.8(4)
Fe2 C11 C12 C13 -59.0(3)
C15 C11 C12 Fe2 59.2(3)
C23 C11 C12 Fe2 -127.2(4)
C11 C12 C13 C14 -0.3(5)
Fe2 C12 C13 C14 -59.4(3)
C11 C12 C13 Fe2 59.1(3)
C12 C13 C14 C15 0.3(5)
Fe2 C13 C14 C15 -59.1(3)
C12 C13 C14 Fe2 59.4(3)
C13 C14 C15 C11 -0.2(5)
Fe2 C14 C15 C11 -59.5(3)
C13 C14 C15 Fe2 59.3(3)
C12 C11 C15 C14 0.0(5)
C23 C11 C15 C14 -173.7(4)
Fe2 C11 C15 C14 59.3(3)
C12 C11 C15 Fe2 -59.3(3)
C23 C11 C15 Fe2 127.0(4)
C20 C16 C17 C18 -0.5(5)
Fe2 C16 C17 C18 59.6(3)
C20 C16 C17 Fe2 -60.1(3)
C16 C17 C18 C19 0.1(5)
Fe2 C17 C18 C19 59.8(3)
C16 C17 C18 Fe2 -59.7(3)
C17 C18 C19 C20 0.3(5)
Fe2 C18 C19 C20 59.9(3)
C17 C18 C19 Fe2 -59.6(3)
C18 C19 C20 C16 -0.6(5)
Fe2 C19 C20 C16 59.2(3)
C18 C19 C20 Fe2 -59.8(3)
C17 C16 C20 C19 0.7(5)
Fe2 C16 C20 C19 -59.4(3)
C17 C16 C20 Fe2 60.1(3)
C2 C1 C21 N1 -149.0(4)
C5 C1 C21 N1 34.3(6)
Fe1 C1 C21 N1 -57.6(5)
C2 C1 C21 C24 88.4(5)
C5 C1 C21 C24 -88.3(5)
Fe1 C1 C21 C24 179.8(3)
C15 C11 C23 N2 -135.2(4)
C12 C11 C23 N2 52.3(6)
Fe2 C11 C23 N2 -42.2(5)
C15 C11 C23 C31 103.2(5)
C12 C11 C23 C31 -69.3(5)
Fe2 C11 C23 C31 -163.8(3)
N1 C21 C24 C25 -179.1(3)
C1 C21 C24 C25 -57.0(5)
C21 C24 C25 C30 108.3(4)
C21 C24 C25 C26 -70.4(5)
C30 C25 C26 C27 -0.1(6)
C24 C25 C26 C27 178.6(4)
C25 C26 C27 C28 0.3(6)
C26 C27 C28 C29 0.2(7)
C27 C28 C29 C30 -1.0(7)
C26 C25 C30 C29 -0.6(6)
C24 C25 C30 C29 -179.4(4)
C28 C29 C30 C25 1.2(7)
N2 C23 C31 C32 62.2(4)
C11 C23 C31 C32 -174.7(3)
C23 C31 C32 C33 -78.2(5)
C23 C31 C32 C37 102.0(4)
C37 C32 C33 C34 0.0(6)
C31 C32 C33 C34 -179.8(4)
C32 C33 C34 C35 -0.7(6)
C33 C34 C35 C36 1.1(7)
C34 C35 C36 C37 -0.8(7)
C35 C36 C37 C32 0.1(7)
C33 C32 C37 C36 0.3(6)
C31 C32 C37 C36 -179.9(4)
O1 C22 N1 C21 5.5(6)
N2 C22 N1 C21 -174.0(3)
C1 C21 N1 C22 159.0(4)
C24 C21 N1 C22 -78.1(5)
O1 C22 N2 C23 11.3(6)
N1 C22 N2 C23 -169.3(3)
C11 C23 N2 C22 109.0(4)
C31 C23 N2 C22 -131.0(4)
C7 C6 Fe1 C10 118.7(4)
C10 C6 Fe1 C4 52.4(5)
C7 C6 Fe1 C4 171.1(3)
C10 C6 Fe1 C7 -118.7(4)
C10 C6 Fe1 C8 -80.6(3)
C7 C6 Fe1 C8 38.1(3)
C10 C6 Fe1 C5 88.6(3)
C7 C6 Fe1 C5 -152.7(3)
C10 C6 Fe1 C2 172.4(3)
C7 C6 Fe1 C2 -68.9(4)
C10 C6 Fe1 C9 -37.8(3)
C7 C6 Fe1 C9 80.9(3)
C10 C6 Fe1 C1 132.7(3)
C7 C6 Fe1 C1 -108.6(3)
C9 C10 Fe1 C6 -118.4(4)
C9 C10 Fe1 C4 89.6(3)
C6 C10 Fe1 C4 -152.0(3)
C9 C10 Fe1 C7 -80.3(3)
C6 C10 Fe1 C7 38.0(3)
C9 C10 Fe1 C8 -36.7(3)
C6 C10 Fe1 C8 81.7(3)
C9 C10 Fe1 C5 133.1(3)
C6 C10 Fe1 C5 -108.5(3)
C6 C10 Fe1 C9 118.4(4)
C9 C10 Fe1 C3 54.0(5)
C6 C10 Fe1 C3 172.3(3)
C9 C10 Fe1 C1 172.9(3)
C6 C10 Fe1 C1 -68.7(4)
C3 C4 Fe1 C6 174.3(4)
C5 C4 Fe1 C6 54.5(5)
C3 C4 Fe1 C10 -150.9(3)
C5 C4 Fe1 C10 89.3(3)
C3 C4 Fe1 C8 -69.8(3)
C5 C4 Fe1 C8 170.4(3)
C3 C4 Fe1 C5 119.8(4)
C3 C4 Fe1 C2 37.7(2)
C5 C4 Fe1 C2 -82.1(3)
C3 C4 Fe1 C9 -108.1(3)
C5 C4 Fe1 C9 132.1(3)
C5 C4 Fe1 C3 -119.8(4)
C3 C4 Fe1 C1 81.6(3)
C5 C4 Fe1 C1 -38.1(2)
C8 C7 Fe1 C6 118.0(4)
C8 C7 Fe1 C10 80.1(3)
C6 C7 Fe1 C10 -37.9(3)
C6 C7 Fe1 C8 -118.0(4)
C8 C7 Fe1 C5 170.1(3)
C6 C7 Fe1 C5 52.1(5)
C8 C7 Fe1 C2 -108.9(3)
C6 C7 Fe1 C2 133.1(3)
C8 C7 Fe1 C9 36.7(3)
C6 C7 Fe1 C9 -81.3(3)
C8 C7 Fe1 C3 -68.6(3)
C6 C7 Fe1 C3 173.4(3)
C8 C7 Fe1 C1 -152.8(3)
C6 C7 Fe1 C1 89.2(3)
C9 C8 Fe1 C6 81.2(3)
C7 C8 Fe1 C6 -38.5(3)
C9 C8 Fe1 C10 37.2(3)
C7 C8 Fe1 C10 -82.5(4)
C9 C8 Fe1 C4 -67.4(4)
C7 C8 Fe1 C4 172.9(3)
C9 C8 Fe1 C7 119.7(4)
C9 C8 Fe1 C5 -30.6(11)
C7 C8 Fe1 C5 -150.3(9)
C9 C8 Fe1 C2 -151.0(3)
C7 C8 Fe1 C2 89.2(3)
C7 C8 Fe1 C9 -119.7(4)
C9 C8 Fe1 C3 -107.7(3)
C7 C8 Fe1 C3 132.5(3)
C9 C8 Fe1 C1 171.9(3)
C7 C8 Fe1 C1 52.2(5)
C4 C5 Fe1 C6 -151.0(3)
C1 C5 Fe1 C6 90.2(3)
C4 C5 Fe1 C10 -107.8(3)
C1 C5 Fe1 C10 133.4(3)
C1 C5 Fe1 C4 -118.8(4)
C4 C5 Fe1 C7 174.1(3)
C1 C5 Fe1 C7 55.3(4)
C4 C5 Fe1 C8 -43.7(11)
C1 C5 Fe1 C8 -162.4(9)
C4 C5 Fe1 C2 80.8(3)
C1 C5 Fe1 C2 -38.0(2)
C4 C5 Fe1 C9 -69.1(3)
C1 C5 Fe1 C9 172.1(3)
C4 C5 Fe1 C3 37.3(2)
C1 C5 Fe1 C3 -81.4(3)
C4 C5 Fe1 C1 118.8(4)
C3 C2 Fe1 C6 172.0(3)
C1 C2 Fe1 C6 -67.7(4)
C3 C2 Fe1 C4 -38.0(2)
C1 C2 Fe1 C4 82.3(3)
C3 C2 Fe1 C7 131.7(3)
C1 C2 Fe1 C7 -108.0(3)
C3 C2 Fe1 C8 88.3(3)
C1 C2 Fe1 C8 -151.4(3)
C3 C2 Fe1 C5 -82.0(3)
C1 C2 Fe1 C5 38.3(2)
C3 C2 Fe1 C9 52.9(4)
C1 C2 Fe1 C9 173.2(3)
C1 C2 Fe1 C3 120.3(4)
C3 C2 Fe1 C1 -120.3(4)
C8 C9 Fe1 C6 -81.7(3)
C10 C9 Fe1 C6 38.2(3)
C8 C9 Fe1 C10 -119.9(5)
C8 C9 Fe1 C4 132.8(3)
C10 C9 Fe1 C4 -107.3(3)
C8 C9 Fe1 C7 -37.5(3)
C10 C9 Fe1 C7 82.5(4)
C10 C9 Fe1 C8 119.9(5)
C8 C9 Fe1 C5 172.9(3)
C10 C9 Fe1 C5 -67.1(4)
C8 C9 Fe1 C2 54.2(5)
C10 C9 Fe1 C2 174.1(3)
C8 C9 Fe1 C3 89.3(3)
C10 C9 Fe1 C3 -150.8(3)
C2 C3 Fe1 C10 172.8(3)
C4 C3 Fe1 C10 53.9(4)
C2 C3 Fe1 C4 118.8(3)
C2 C3 Fe1 C7 -70.0(3)
C4 C3 Fe1 C7 171.2(3)
C2 C3 Fe1 C8 -109.6(3)
C4 C3 Fe1 C8 131.6(3)
C2 C3 Fe1 C5 81.4(3)
C4 C3 Fe1 C5 -37.5(2)
C4 C3 Fe1 C2 -118.8(3)
C2 C3 Fe1 C9 -151.9(3)
C4 C3 Fe1 C9 89.3(3)
C2 C3 Fe1 C1 37.2(2)
C4 C3 Fe1 C1 -81.6(3)
C2 C1 Fe1 C6 133.8(3)
C5 C1 Fe1 C6 -107.6(3)
C21 C1 Fe1 C6 13.7(4)
C2 C1 Fe1 C10 173.7(3)
C5 C1 Fe1 C10 -67.7(3)
C21 C1 Fe1 C10 53.6(5)
C2 C1 Fe1 C4 -80.7(3)
C5 C1 Fe1 C4 37.9(2)
C21 C1 Fe1 C4 159.2(4)
C2 C1 Fe1 C7 90.1(3)
C5 C1 Fe1 C7 -151.3(3)
C21 C1 Fe1 C7 -30.0(4)
C2 C1 Fe1 C8 55.3(4)
C5 C1 Fe1 C8 173.9(3)
C21 C1 Fe1 C8 -64.8(5)
C2 C1 Fe1 C5 -118.6(3)
C21 C1 Fe1 C5 121.3(5)
C5 C1 Fe1 C2 118.6(3)
C21 C1 Fe1 C2 -120.1(5)
C2 C1 Fe1 C3 -36.9(2)
C5 C1 Fe1 C3 81.7(3)
C21 C1 Fe1 C3 -157.0(4)
C14 C13 Fe2 C15 37.8(2)
C12 C13 Fe2 C15 -81.7(3)
C12 C13 Fe2 C14 -119.5(3)
C14 C13 Fe2 C12 119.5(3)
C14 C13 Fe2 C16 154.6(9)
C12 C13 Fe2 C16 35.1(10)
C14 C13 Fe2 C11 81.8(3)
C12 C13 Fe2 C11 -37.7(2)
C14 C13 Fe2 C17 -173.1(3)
C12 C13 Fe2 C17 67.4(3)
C14 C13 Fe2 C18 -132.7(3)
C12 C13 Fe2 C18 107.8(3)
C14 C13 Fe2 C19 -89.8(3)
C12 C13 Fe2 C19 150.7(2)
C14 C13 Fe2 C20 -54.6(5)
C12 C13 Fe2 C20 -174.2(3)
C14 C15 Fe2 C13 -37.3(2)
C11 C15 Fe2 C13 81.9(3)
C11 C15 Fe2 C14 119.2(4)
C14 C15 Fe2 C12 -81.2(3)
C11 C15 Fe2 C12 38.0(2)
C14 C15 Fe2 C16 154.1(3)
C11 C15 Fe2 C16 -86.7(3)
C14 C15 Fe2 C11 -119.2(4)
C14 C15 Fe2 C17 -170.7(3)
C11 C15 Fe2 C17 -51.5(4)
C14 C15 Fe2 C19 71.1(3)
C11 C15 Fe2 C19 -169.8(3)
C14 C15 Fe2 C20 110.6(3)
C11 C15 Fe2 C20 -130.2(2)
C15 C14 Fe2 C13 119.5(4)
C13 C14 Fe2 C15 -119.5(4)
C13 C14 Fe2 C12 -37.7(2)
C15 C14 Fe2 C12 81.9(3)
C13 C14 Fe2 C16 -170.3(3)
C15 C14 Fe2 C16 -50.8(5)
C13 C14 Fe2 C11 -81.7(3)
C15 C14 Fe2 C11 37.8(2)
C13 C14 Fe2 C17 31.0(12)
C15 C14 Fe2 C17 150.5(10)
C13 C14 Fe2 C18 68.4(3)
C15 C14 Fe2 C18 -172.1(3)
C13 C14 Fe2 C19 108.9(3)
C15 C14 Fe2 C19 -131.6(3)
C13 C14 Fe2 C20 152.4(3)
C15 C14 Fe2 C20 -88.1(3)
C11 C12 Fe2 C13 -119.5(3)
C13 C12 Fe2 C15 81.5(3)
C11 C12 Fe2 C15 -38.0(2)
C13 C12 Fe2 C14 37.3(2)
C11 C12 Fe2 C14 -82.2(2)
C13 C12 Fe2 C16 -171.5(3)
C11 C12 Fe2 C16 69.0(3)
C13 C12 Fe2 C11 119.5(3)
C13 C12 Fe2 C17 -132.8(3)
C11 C12 Fe2 C17 107.8(3)
C13 C12 Fe2 C18 -89.8(3)
C11 C12 Fe2 C18 150.7(3)
C13 C12 Fe2 C19 -56.8(4)
C11 C12 Fe2 C19 -176.3(3)
C13 C12 Fe2 C20 164.7(8)
C11 C12 Fe2 C20 45.3(9)
C17 C16 Fe2 C13 39.0(10)
C20 C16 Fe2 C13 157.8(9)
C17 C16 Fe2 C15 151.2(3)
C20 C16 Fe2 C15 -90.0(3)
C17 C16 Fe2 C14 -174.3(3)
C20 C16 Fe2 C14 -55.5(5)
C17 C16 Fe2 C12 68.1(3)
C20 C16 Fe2 C12 -173.1(2)
C17 C16 Fe2 C11 108.0(3)
C20 C16 Fe2 C11 -133.2(3)
C20 C16 Fe2 C17 118.8(4)
C17 C16 Fe2 C18 -37.9(3)
C20 C16 Fe2 C18 80.9(3)
C17 C16 Fe2 C19 -81.3(3)
C20 C16 Fe2 C19 37.5(3)
C17 C16 Fe2 C20 -118.8(4)
C15 C11 Fe2 C13 -81.3(3)
C12 C11 Fe2 C13 37.6(2)
C23 C11 Fe2 C13 159.1(4)
C12 C11 Fe2 C15 118.8(3)
C23 C11 Fe2 C15 -119.6(5)
C15 C11 Fe2 C14 -37.9(2)
C12 C11 Fe2 C14 81.0(2)
C23 C11 Fe2 C14 -157.5(4)
C15 C11 Fe2 C12 -118.8(3)
C23 C11 Fe2 C12 121.5(5)
C15 C11 Fe2 C16 110.1(3)
C12 C11 Fe2 C16 -131.0(2)
C23 C11 Fe2 C16 -9.5(4)
C15 C11 Fe2 C17 152.5(3)
C12 C11 Fe2 C17 -88.7(3)
C23 C11 Fe2 C17 32.8(4)
C15 C11 Fe2 C18 -173.9(3)
C12 C11 Fe2 C18 -55.1(4)
C23 C11 Fe2 C18 66.5(5)
C15 C11 Fe2 C20 71.6(3)
C12 C11 Fe2 C20 -169.5(2)
C23 C11 Fe2 C20 -48.0(4)
C16 C17 Fe2 C13 -170.5(3)
C18 C17 Fe2 C13 70.3(4)
C16 C17 Fe2 C15 -53.6(5)
C18 C17 Fe2 C15 -172.8(3)
C16 C17 Fe2 C14 163.4(10)
C18 C17 Fe2 C14 44.3(12)
C16 C17 Fe2 C12 -131.3(3)
C18 C17 Fe2 C12 109.5(3)
C18 C17 Fe2 C16 -119.1(4)
C16 C17 Fe2 C11 -88.0(3)
C18 C17 Fe2 C11 152.9(3)
C16 C17 Fe2 C18 119.1(4)
C16 C17 Fe2 C19 81.6(3)
C18 C17 Fe2 C19 -37.6(3)
C16 C17 Fe2 C20 37.9(3)
C18 C17 Fe2 C20 -81.2(3)
C19 C18 Fe2 C13 110.3(3)
C17 C18 Fe2 C13 -130.9(3)
C19 C18 Fe2 C14 70.7(3)
C17 C18 Fe2 C14 -170.5(3)
C19 C18 Fe2 C12 154.0(2)
C17 C18 Fe2 C12 -87.2(3)
C19 C18 Fe2 C16 -81.4(3)
C17 C18 Fe2 C16 37.3(3)
C19 C18 Fe2 C11 -169.3(3)
C17 C18 Fe2 C11 -50.6(5)
C19 C18 Fe2 C17 -118.8(4)
C17 C18 Fe2 C19 118.8(4)
C19 C18 Fe2 C20 -37.6(3)
C17 C18 Fe2 C20 81.1(3)
C18 C19 Fe2 C13 -87.5(3)
C20 C19 Fe2 C13 153.4(3)
C18 C19 Fe2 C15 -172.6(3)
C20 C19 Fe2 C15 68.3(3)
C18 C19 Fe2 C14 -131.2(3)
C20 C19 Fe2 C14 109.7(3)
C18 C19 Fe2 C12 -49.5(5)
C20 C19 Fe2 C12 -168.5(3)
C18 C19 Fe2 C16 81.4(3)
C20 C19 Fe2 C16 -37.7(3)
C18 C19 Fe2 C17 38.0(3)
C20 C19 Fe2 C17 -81.0(3)
C20 C19 Fe2 C18 -119.1(4)
C18 C19 Fe2 C20 119.1(4)
C19 C20 Fe2 C13 -52.2(5)
C16 C20 Fe2 C13 -171.4(3)
C19 C20 Fe2 C15 -133.1(3)
C16 C20 Fe2 C15 107.8(3)
C19 C20 Fe2 C14 -89.0(3)
C16 C20 Fe2 C14 151.8(3)
C19 C20 Fe2 C12 147.8(8)
C16 C20 Fe2 C12 28.7(10)
C19 C20 Fe2 C16 119.2(4)
C19 C20 Fe2 C11 -174.3(3)
C16 C20 Fe2 C11 66.5(3)
C19 C20 Fe2 C17 81.6(3)
C16 C20 Fe2 C17 -37.6(3)
C19 C20 Fe2 C18 37.5(3)
C16 C20 Fe2 C18 -81.7(3)
C16 C20 Fe2 C19 -119.2(4)
